data_2235187
loop_
_publ_author_name
'Wang, Hong-Yao'
'Yang, Jing-Kui'

_publ_section_title
;
 2-Benzyl-3-hydroxy-3-methyl-2,3-dihydro-1<i>H</i>-isoindol-1-one
;
_journal_coeditor_code NR2026
_journal_issue 6
_journal_name_full 'Acta Crystallographica Section E'
_journal_page_first o1795
_journal_paper_doi 10.1107/S1600536812021575
_journal_volume 68
_journal_year 2012
_chemical_formula_iupac 'C16 H15 N O2'
_chemical_formula_moiety 'C16 H15 N O2'
_chemical_formula_sum 'C16 H15 N O2'
_chemical_formula_weight 253.29
_chemical_name_systematic
;
2-Benzyl-3-hydroxy-3-methyl-2,3-dihydro-1<i>H</i>-isoindol-1-one
;
_space_group_IT_number 15
_symmetry_cell_setting monoclinic
_symmetry_space_group_name_Hall '-C 2yc'
_symmetry_space_group_name_H-M 'C 1 2/c 1'
_atom_sites_solution_hydrogens geom
_atom_sites_solution_primary direct
_atom_sites_solution_secondary difmap
_audit_creation_method SHELXL-97
_cell_angle_alpha 90.00
_cell_angle_beta 101.777(5)
_cell_angle_gamma 90.00
_cell_formula_units_Z 8
_cell_length_a 11.093(4)
_cell_length_b 11.604(4)
_cell_length_c 21.226(7)
_cell_measurement_reflns_used 4918
_cell_measurement_temperature 153(2)
_cell_measurement_theta_max 29.124
_cell_measurement_theta_min 2.569
_cell_volume 2674.8(16)
_computing_cell_refinement 'CrystalClear (Rigaku, 2008)'
_computing_data_collection 'CrystalClear (Rigaku, 2008)'
_computing_data_reduction 'CrystalClear (Rigaku, 2008)'
_computing_molecular_graphics 'SHELXTL (Sheldrick, 2008)'
_computing_publication_material 'SHELXL97 (Sheldrick, 2008)'
_computing_structure_refinement 'SHELXL97 (Sheldrick, 2008)'
_computing_structure_solution 'SHELXS97 (Sheldrick, 2008)'
_diffrn_ambient_temperature 153(2)
_diffrn_detector_area_resol_mean 28.5714
_diffrn_measured_fraction_theta_full 0.970
_diffrn_measured_fraction_theta_max 0.970
_diffrn_measurement_device_type 'Rigaku AFC10/Saturn724+'
_diffrn_measurement_method 'phi and omega scans'
_diffrn_radiation_monochromator graphite
_diffrn_radiation_source 'Rotating Anode'
_diffrn_radiation_type MoK\a
_diffrn_radiation_wavelength 0.71073
_diffrn_reflns_av_R_equivalents 0.0318
_diffrn_reflns_av_sigmaI/netI 0.0327
_diffrn_reflns_limit_h_max 15
_diffrn_reflns_limit_h_min -12
_diffrn_reflns_limit_k_max 15
_diffrn_reflns_limit_k_min -15
_diffrn_reflns_limit_l_max 28
_diffrn_reflns_limit_l_min -28
_diffrn_reflns_number 11602
_diffrn_reflns_theta_full 29.14
_diffrn_reflns_theta_max 29.14
_diffrn_reflns_theta_min 2.61
_diffrn_standards_decay_% 0
_diffrn_standards_interval_count 0
_diffrn_standards_interval_time 0
_diffrn_standards_number 0
_exptl_absorpt_coefficient_mu 0.083
_exptl_absorpt_correction_type none
_exptl_crystal_colour Colorless
_exptl_crystal_density_diffrn 1.258
_exptl_crystal_density_method 'not measured'
_exptl_crystal_description Block
_exptl_crystal_F_000 1072
_exptl_crystal_size_max 0.47
_exptl_crystal_size_mid 0.34
_exptl_crystal_size_min 0.23
_refine_diff_density_max 0.211
_refine_diff_density_min -0.177
_refine_ls_extinction_method none
_refine_ls_goodness_of_fit_ref 1.106
_refine_ls_hydrogen_treatment mixed
_refine_ls_matrix_type full
_refine_ls_number_parameters 177
_refine_ls_number_reflns 3479
_refine_ls_number_restraints 0
_refine_ls_restrained_S_all 1.106
_refine_ls_R_factor_all 0.0617
_refine_ls_R_factor_gt 0.0419
_refine_ls_shift/su_max 0.000
_refine_ls_shift/su_mean 0.000
_refine_ls_structure_factor_coef Fsqd
_refine_ls_weighting_details 'calc w=1/[\s^2^(Fo^2^)+(0.0560P)^2^+0.0264P] where P=(Fo^2^+2Fc^2^)/3'
_refine_ls_weighting_scheme calc
_refine_ls_wR_factor_gt 0.1049
_refine_ls_wR_factor_ref 0.1138
_reflns_number_gt 2673
_reflns_number_total 3479
_reflns_threshold_expression I>2sigma(I)
_cod_data_source_file nr2026.cif
_cod_data_source_block I
_cod_original_cell_volume 2674.7(15)
_cod_original_sg_symbol_H-M 'C 2/c'
_cod_database_code 2235187
_cod_database_fobs_code 2235187

loop_
_symmetry_equiv_pos_as_xyz
'x, y, z'
'-x, y, -z+1/2'
'x+1/2, y+1/2, z'
'-x+1/2, y+1/2, -z+1/2'
'-x, -y, -z'
'x, -y, z-1/2'
'-x+1/2, -y+1/2, -z'
'x+1/2, -y+1/2, z-1/2'

loop_
_atom_site_type_symbol
_atom_site_label
_atom_site_fract_x
_atom_site_fract_y
_atom_site_fract_z
_atom_site_U_iso_or_equiv
_atom_site_adp_type
_atom_site_calc_flag
_atom_site_refinement_flags
_atom_site_occupancy
_atom_site_symmetry_multiplicity
O O1 0.48310(7) 0.73617(7) 0.04556(4) 0.0310(2) Uani d . 1 1
O O2 0.49294(7) 0.35635(7) 0.07278(4) 0.0321(2) Uani d . 1 1
N N1 0.46720(9) 0.54981(8) 0.09038(4) 0.0256(2) Uani d . 1 1
C C1 0.53806(10) 0.65930(9) 0.09452(5) 0.0263(2) Uani d . 1 1
C C2 0.66237(10) 0.61485(9) 0.08633(5) 0.0242(2) Uani d . 1 1
C C3 0.76900(10) 0.67523(10) 0.08427(5) 0.0300(3) Uani d . 1 1
H H3 0.7719 0.7568 0.0880 0.036 Uiso calc R 1 1
C C4 0.87197(11) 0.61253(10) 0.07655(6) 0.0314(3) Uani d . 1 1
H H4 0.9459 0.6525 0.0746 0.038 Uiso calc R 1 1
C C5 0.86960(11) 0.49285(10) 0.07166(5) 0.0290(3) Uani d . 1 1
H H5 0.9418 0.4523 0.0672 0.035 Uiso calc R 1 1
C C6 0.76204(10) 0.43254(9) 0.07334(5) 0.0257(3) Uani d . 1 1
H H6 0.7589 0.3509 0.0699 0.031 Uiso calc R 1 1
C C7 0.65951(10) 0.49583(9) 0.08021(5) 0.0227(2) Uani d . 1 1
C C8 0.53351(11) 0.45578(9) 0.08088(5) 0.0247(2) Uani d . 1 1
C C9 0.33419(10) 0.54720(10) 0.08518(5) 0.0295(3) Uani d . 1 1
H H9A 0.3006 0.4809 0.0578 0.035 Uiso calc R 1 1
H H9B 0.2989 0.6181 0.0628 0.035 Uiso calc R 1 1
C C10 0.29071(10) 0.53813(10) 0.14795(5) 0.0283(3) Uani d . 1 1
C C11 0.33512(12) 0.45438(11) 0.19347(6) 0.0352(3) Uani d . 1 1
H H11 0.4002 0.4052 0.1873 0.042 Uiso calc R 1 1
C C12 0.28499(13) 0.44209(12) 0.24794(6) 0.0409(3) Uani d . 1 1
H H12 0.3159 0.3844 0.2788 0.049 Uiso calc R 1 1
C C13 0.19061(13) 0.51312(13) 0.25754(6) 0.0433(3) Uani d . 1 1
H H13 0.1557 0.5037 0.2945 0.052 Uiso calc R 1 1
C C14 0.14733(12) 0.59773(14) 0.21325(7) 0.0470(4) Uani d . 1 1
H H14 0.0832 0.6475 0.2200 0.056 Uiso calc R 1 1
C C15 0.19722(11) 0.61047(12) 0.15877(6) 0.0391(3) Uani d . 1 1
H H15 0.1671 0.6693 0.1285 0.047 Uiso calc R 1 1
C C16 0.54084(11) 0.71985(10) 0.15828(6) 0.0339(3) Uani d . 1 1
H H16A 0.5928 0.7887 0.1609 0.041 Uiso calc R 1 1
H H16B 0.5745 0.6675 0.1938 0.041 Uiso calc R 1 1
H H16C 0.4570 0.7423 0.1613 0.041 Uiso calc R 1 1
H H1O 0.4958(12) 0.7058(13) 0.0054(7) 0.059(5) Uiso d . 1 1

loop_
_atom_site_aniso_label
_atom_site_aniso_U_11
_atom_site_aniso_U_22
_atom_site_aniso_U_33
_atom_site_aniso_U_12
_atom_site_aniso_U_13
_atom_site_aniso_U_23
O1 0.0387(5) 0.0236(4) 0.0314(4) 0.0059(3) 0.0092(4) 0.0017(3)
O2 0.0404(5) 0.0228(4) 0.0347(5) -0.0094(3) 0.0114(4) -0.0022(3)
N1 0.0259(5) 0.0244(5) 0.0278(5) -0.0027(4) 0.0085(4) -0.0011(4)
C1 0.0305(6) 0.0207(5) 0.0280(6) -0.0010(4) 0.0069(5) -0.0011(4)
C2 0.0286(6) 0.0202(5) 0.0240(5) -0.0011(4) 0.0060(4) -0.0005(4)
C3 0.0333(6) 0.0208(5) 0.0357(6) -0.0046(5) 0.0063(5) -0.0001(5)
C4 0.0281(6) 0.0308(6) 0.0355(6) -0.0052(5) 0.0067(5) 0.0040(5)
C5 0.0290(6) 0.0295(6) 0.0290(6) 0.0023(5) 0.0073(5) 0.0025(5)
C6 0.0331(7) 0.0202(5) 0.0242(5) 0.0007(4) 0.0068(5) 0.0009(4)
C7 0.0287(6) 0.0193(5) 0.0202(5) -0.0024(4) 0.0054(4) 0.0007(4)
C8 0.0322(6) 0.0225(5) 0.0201(5) -0.0037(4) 0.0071(4) 0.0001(4)
C9 0.0266(6) 0.0361(6) 0.0260(6) -0.0022(5) 0.0059(5) 0.0008(5)
C10 0.0238(6) 0.0353(6) 0.0256(6) -0.0062(5) 0.0050(4) -0.0023(5)
C11 0.0401(7) 0.0376(7) 0.0284(6) 0.0017(5) 0.0080(5) -0.0007(5)
C12 0.0494(9) 0.0469(8) 0.0259(6) -0.0046(6) 0.0069(6) 0.0030(5)
C13 0.0405(8) 0.0640(9) 0.0279(6) -0.0108(7) 0.0132(5) -0.0030(6)
C14 0.0350(7) 0.0681(10) 0.0419(8) 0.0064(7) 0.0174(6) 0.0024(7)
C15 0.0292(7) 0.0531(8) 0.0367(7) 0.0031(6) 0.0107(5) 0.0069(6)
C16 0.0387(7) 0.0311(6) 0.0325(6) 0.0011(5) 0.0086(5) -0.0084(5)

loop_
_atom_type_symbol
_atom_type_description
_atom_type_scat_dispersion_real
_atom_type_scat_dispersion_imag
_atom_type_scat_source
C C 0.0033 0.0016 'International Tables Vol C Tables 4.2.6.8 and 6.1.1.4'
H H 0.0000 0.0000 'International Tables Vol C Tables 4.2.6.8 and 6.1.1.4'
N N 0.0061 0.0033 'International Tables Vol C Tables 4.2.6.8 and 6.1.1.4'
O O 0.0106 0.0060 'International Tables Vol C Tables 4.2.6.8 and 6.1.1.4'

loop_
_geom_angle_atom_site_label_1
_geom_angle_atom_site_label_2
_geom_angle_atom_site_label_3
_geom_angle
C1 O1 H1O 107.6(9)
C8 N1 C9 122.99(10)
C8 N1 C1 113.62(9)
C9 N1 C1 122.48(9)
O1 C1 N1 110.67(9)
O1 C1 C2 113.42(9)
N1 C1 C2 100.65(8)
O1 C1 C16 106.91(9)
N1 C1 C16 111.22(9)
C2 C1 C16 113.96(9)
C3 C2 C7 120.32(10)
C3 C2 C1 129.45(10)
C7 C2 C1 110.23(9)
C2 C3 C4 117.82(10)
C2 C3 H3 121.1
C4 C3 H3 121.1
C3 C4 C5 121.78(10)
C3 C4 H4 119.1
C5 C4 H4 119.1
C6 C5 C4 120.23(11)
C6 C5 H5 119.9
C4 C5 H5 119.9
C7 C6 C5 117.57(10)
C7 C6 H6 121.2
C5 C6 H6 121.2
C6 C7 C2 122.26(10)
C6 C7 C8 129.28(10)
C2 C7 C8 108.44(9)
O2 C8 N1 125.37(11)
O2 C8 C7 127.62(10)
N1 C8 C7 106.98(9)
N1 C9 C10 115.80(10)
N1 C9 H9A 108.3
C10 C9 H9A 108.3
N1 C9 H9B 108.3
C10 C9 H9B 108.3
H9A C9 H9B 107.4
C11 C10 C15 118.60(11)
C11 C10 C9 122.08(11)
C15 C10 C9 119.16(11)
C10 C11 C12 120.40(12)
C10 C11 H11 119.8
C12 C11 H11 119.8
C13 C12 C11 120.42(13)
C13 C12 H12 119.8
C11 C12 H12 119.8
C14 C13 C12 119.65(13)
C14 C13 H13 120.2
C12 C13 H13 120.2
C13 C14 C15 120.15(13)
C13 C14 H14 119.9
C15 C14 H14 119.9
C14 C15 C10 120.77(13)
C14 C15 H15 119.6
C10 C15 H15 119.6
C1 C16 H16A 109.5
C1 C16 H16B 109.5
H16A C16 H16B 109.5
C1 C16 H16C 109.5
H16A C16 H16C 109.5
H16B C16 H16C 109.5

loop_
_geom_bond_atom_site_label_1
_geom_bond_atom_site_label_2
_geom_bond_distance
O1 C1 1.4102(13)
O1 H1O 0.960(15)
O2 C8 1.2377(13)
N1 C8 1.3538(14)
N1 C9 1.4573(16)
N1 C1 1.4871(14)
C1 C2 1.5151(16)
C1 C16 1.5196(15)
C2 C3 1.3831(15)
C2 C7 1.3870(15)
C3 C4 1.3918(16)
C3 H3 0.9500
C4 C5 1.3925(17)
C4 H4 0.9500
C5 C6 1.3900(16)
C5 H5 0.9500
C6 C7 1.3864(15)
C6 H6 0.9500
C7 C8 1.4757(16)
C9 C10 1.5103(16)
C9 H9A 0.9900
C9 H9B 0.9900
C10 C11 1.3880(17)
C10 C15 1.3894(17)
C11 C12 1.3888(18)
C11 H11 0.9500
C12 C13 1.380(2)
C12 H12 0.9500
C13 C14 1.376(2)
C13 H13 0.9500
C14 C15 1.3879(18)
C14 H14 0.9500
C15 H15 0.9500
C16 H16A 0.9800
C16 H16B 0.9800
C16 H16C 0.9800

loop_
_geom_hbond_atom_site_label_D
_geom_hbond_atom_site_label_H
_geom_hbond_atom_site_label_A
_geom_hbond_site_symmetry_A
_geom_hbond_distance_DH
_geom_hbond_distance_HA
_geom_hbond_distance_DA
_geom_hbond_angle_DHA
O1 H1O O2 5_665 0.960(15) 1.836(15) 2.7938(14) 175.3(12)

loop_
_geom_torsion_atom_site_label_1
_geom_torsion_atom_site_label_2
_geom_torsion_atom_site_label_3
_geom_torsion_atom_site_label_4
_geom_torsion
C8 N1 C1 O1 119.71(10)
C9 N1 C1 O1 -49.64(13)
C8 N1 C1 C2 -0.51(11)
C9 N1 C1 C2 -169.86(9)
C8 N1 C1 C16 -121.59(10)
C9 N1 C1 C16 69.06(12)
O1 C1 C2 C3 60.18(15)
N1 C1 C2 C3 178.40(11)
C16 C1 C2 C3 -62.48(15)
O1 C1 C2 C7 -119.60(10)
N1 C1 C2 C7 -1.37(11)
C16 C1 C2 C7 117.75(11)
C7 C2 C3 C4 -0.60(16)
C1 C2 C3 C4 179.64(10)
C2 C3 C4 C5 -0.64(17)
C3 C4 C5 C6 1.07(17)
C4 C5 C6 C7 -0.23(16)
C5 C6 C7 C2 -1.03(16)
C5 C6 C7 C8 177.31(10)
C3 C2 C7 C6 1.47(16)
C1 C2 C7 C6 -178.73(9)
C3 C2 C7 C8 -177.17(9)
C1 C2 C7 C8 2.63(12)
C9 N1 C8 O2 -7.00(17)
C1 N1 C8 O2 -176.29(10)
C9 N1 C8 C7 171.34(9)
C1 N1 C8 C7 2.05(12)
C6 C7 C8 O2 -3.10(19)
C2 C7 C8 O2 175.41(11)
C6 C7 C8 N1 178.60(10)
C2 C7 C8 N1 -2.89(12)
C8 N1 C9 C10 99.09(13)
C1 N1 C9 C10 -92.55(12)
N1 C9 C10 C11 -51.07(15)
N1 C9 C10 C15 133.51(12)
C15 C10 C11 C12 1.30(18)
C9 C10 C11 C12 -174.15(11)
C10 C11 C12 C13 -0.1(2)
C11 C12 C13 C14 -1.0(2)
C12 C13 C14 C15 0.9(2)
C13 C14 C15 C10 0.3(2)
C11 C10 C15 C14 -1.39(19)
C9 C10 C15 C14 174.19(12)

loop_
_cod_related_entry_id
_cod_related_entry_database
_cod_related_entry_code
1 ChemSpider 565492
